data_4337741
loop_
_publ_author_name
'K\"a\&s, Martina'
'Hohenberger, Johannes'
'Adelhardt, Mario'
'Zolnhofer, Eva M.'
'Mossin, Susanne'
'Heinemann, Frank W.'
'Sutter, J\"org'
'Meyer, Karsten'

_publ_section_title
;
 Synthesis and characterization of divalent manganese, iron, and cobalt
 complexes in tripodal phenolate/n-heterocyclic carbene ligand
 environments.
;
_journal_issue 5
_journal_name_full 'Inorganic chemistry'
_journal_page_first 2460
_journal_page_last 2470
_journal_paper_doi 10.1021/ic4024053
_journal_volume 53
_journal_year 2014
_chemical_formula_moiety 'C42 H51 Fe N7, C4 H8 O, 2(C F3 O3 S)'
_chemical_formula_sum 'C48 H59 F6 Fe N7 O7 S2'
_chemical_formula_weight 1079.99
_chemical_name_systematic
; 
 ? 
;
_space_group_IT_number 2
_symmetry_cell_setting triclinic
_symmetry_space_group_name_Hall '-P 1'
_symmetry_space_group_name_H-M 'P -1'
_atom_sites_solution_hydrogens geom
_atom_sites_solution_primary direct
_atom_sites_solution_secondary difmap
_audit_creation_method SHELXL-97
_cell_angle_alpha 88.652(2)
_cell_angle_beta 69.946(1)
_cell_angle_gamma 84.812(1)
_cell_formula_units_Z 2
_cell_length_a 11.8382(3)
_cell_length_b 15.2150(4)
_cell_length_c 15.3292(4)
_cell_measurement_reflns_used 4281
_cell_measurement_temperature 200(2)
_cell_measurement_theta_max 21.27
_cell_measurement_theta_min 2.24
_cell_volume 2582.96(12)
_computing_cell_refinement 'Bruker SAINT'
_computing_data_collection 'Bruker APEX2'
_computing_data_reduction 'Bruker SAINT'
_computing_molecular_graphics 'SHELXTL 6.12 (Bruker AXS, 2002)'
_computing_publication_material 'SHELXTL 6.12 (Bruker AXS, 2002)'
_computing_structure_refinement 'SHELXTL 6.12 (Bruker AXS, 2002)'
_computing_structure_solution 'SHELXTL 6.12 (Bruker AXS, 2002)'
_diffrn_ambient_temperature 200(2)
_diffrn_detector_area_resol_mean 83.33
_diffrn_measured_fraction_theta_full 0.978
_diffrn_measured_fraction_theta_max 0.967
_diffrn_measurement_device_type 'Bruker Smart APEX II'
_diffrn_measurement_method '\f and \w scans'
_diffrn_radiation_monochromator graphite
_diffrn_radiation_source 'fine-focus sealed tube'
_diffrn_radiation_type MoK\a
_diffrn_radiation_wavelength 0.71073
_diffrn_reflns_av_R_equivalents 0.0423
_diffrn_reflns_av_sigmaI/netI 0.0622
_diffrn_reflns_limit_h_max 14
_diffrn_reflns_limit_h_min -14
_diffrn_reflns_limit_k_max 18
_diffrn_reflns_limit_k_min -19
_diffrn_reflns_limit_l_max 18
_diffrn_reflns_limit_l_min -19
_diffrn_reflns_number 34137
_diffrn_reflns_theta_full 25.00
_diffrn_reflns_theta_max 26.37
_diffrn_reflns_theta_min 2.18
_exptl_absorpt_coefficient_mu 0.450
_exptl_absorpt_correction_T_max 0.933
_exptl_absorpt_correction_T_min 0.829
_exptl_absorpt_correction_type multi-scan
_exptl_absorpt_process_details 'SADABS, Bruker-AXS, 2002'
_exptl_crystal_colour colorless
_exptl_crystal_density_diffrn 1.389
_exptl_crystal_density_method 'not measured'
_exptl_crystal_description prism
_exptl_crystal_F_000 1128
_exptl_crystal_size_max 0.43
_exptl_crystal_size_mid 0.23
_exptl_crystal_size_min 0.16
_refine_diff_density_max 0.535
_refine_diff_density_min -0.462
_refine_diff_density_rms 0.062
_refine_ls_extinction_method none
_refine_ls_goodness_of_fit_ref 1.076
_refine_ls_hydrogen_treatment constr
_refine_ls_matrix_type full
_refine_ls_number_parameters 704
_refine_ls_number_reflns 10207
_refine_ls_number_restraints 90
_refine_ls_restrained_S_all 1.137
_refine_ls_R_factor_all 0.0806
_refine_ls_R_factor_gt 0.0495
_refine_ls_shift/su_max 0.014
_refine_ls_shift/su_mean 0.000
_refine_ls_structure_factor_coef Fsqd
_refine_ls_weighting_details 'calc w=1/[\s^2^(Fo^2^)+(0.0530P)^2^+0.6388P] where P=(Fo^2^+2Fc^2^)/3'
_refine_ls_weighting_scheme calc
_refine_ls_wR_factor_gt 0.1112
_refine_ls_wR_factor_ref 0.1263
_reflns_number_gt 6957
_reflns_number_total 10207
_reflns_threshold_expression >2sigma(I)
_cod_data_source_file ic4024053_si_002.cif
_cod_data_source_block cv0914
_cod_original_sg_symbol_Hall -P1
_cod_original_sg_symbol_H-M P-1
_cod_database_code 4337741

loop_
_symmetry_equiv_pos_as_xyz
'x, y, z'
'-x, -y, -z'

loop_
_atom_site_label
_atom_site_type_symbol
_atom_site_fract_x
_atom_site_fract_y
_atom_site_fract_z
_atom_site_U_iso_or_equiv
_atom_site_adp_type
_atom_site_occupancy
_atom_site_symmetry_multiplicity
_atom_site_calc_flag
_atom_site_refinement_flags
_atom_site_disorder_assembly
_atom_site_disorder_group
Fe1 Fe 0.83580(3) 0.82025(3) 0.29544(2) 0.02388(13) Uani 1 1 d . . .
N1 N 0.8229(2) 0.96971(14) 0.29931(15) 0.0263(5) Uani 1 1 d . . .
N2 N 0.9214(2) 0.86958(15) 0.44681(14) 0.0268(5) Uani 1 1 d . . .
N3 N 1.0386(2) 0.75552(15) 0.38587(14) 0.0261(5) Uani 1 1 d . . .
N4 N 1.0018(2) 0.87216(15) 0.11298(15) 0.0292(6) Uani 1 1 d . . .
N5 N 0.9283(2) 0.75975(15) 0.08027(15) 0.0304(6) Uani 1 1 d . . .
N6 N 0.5772(2) 0.88231(15) 0.34001(15) 0.0285(6) Uani 1 1 d . . .
N7 N 0.5733(2) 0.76588(15) 0.42103(15) 0.0267(5) Uani 1 1 d . . .
C1 C 0.8677(3) 1.00268(19) 0.37147(19) 0.0300(7) Uani 1 1 d . . .
H1A H 0.8332 1.0642 0.3881 0.036 Uiso 1 1 calc R . .
H1B H 0.9566 1.0030 0.3450 0.036 Uiso 1 1 calc R . .
C2 C 0.8353(3) 0.94744(19) 0.45863(19) 0.0322(7) Uani 1 1 d . . .
H2A H 0.8355 0.9834 0.5116 0.039 Uiso 1 1 calc R . .
H2B H 0.7530 0.9286 0.4728 0.039 Uiso 1 1 calc R . .
C3 C 0.9437(2) 0.80857(18) 0.37824(18) 0.0249(6) Uani 1 1 d . . .
C4 C 0.9992(3) 0.8545(2) 0.49587(19) 0.0329(7) Uani 1 1 d . . .
H4A H 1.0005 0.8883 0.5468 0.040 Uiso 1 1 calc R . .
C5 C 1.0726(3) 0.7832(2) 0.45795(19) 0.0330(7) Uani 1 1 d . . .
H5A H 1.1361 0.7565 0.4768 0.040 Uiso 1 1 calc R . .
C6 C 0.6958(2) 1.00973(19) 0.3199(2) 0.0304(7) Uani 1 1 d . . .
H6A H 0.6981 1.0702 0.2945 0.037 Uiso 1 1 calc R . .
H6B H 0.6557 1.0145 0.3881 0.037 Uiso 1 1 calc R . .
C7 C 0.6217(3) 0.95789(18) 0.2804(2) 0.0300(7) Uani 1 1 d . . .
H7A H 0.5523 0.9967 0.2755 0.036 Uiso 1 1 calc R . .
H7B H 0.6716 0.9365 0.2173 0.036 Uiso 1 1 calc R . .
C8 C 0.6506(2) 0.81558(18) 0.35618(18) 0.0255(6) Uani 1 1 d . . .
C9 C 0.4581(3) 0.8759(2) 0.3930(2) 0.0353(7) Uani 1 1 d . . .
H9A H 0.3910 0.9154 0.3934 0.042 Uiso 1 1 calc R . .
C10 C 0.4554(3) 0.8024(2) 0.4440(2) 0.0345(7) Uani 1 1 d . . .
H10A H 0.3859 0.7799 0.4875 0.041 Uiso 1 1 calc R . .
C11 C 0.8976(2) 1.00379(19) 0.20732(19) 0.0309(7) Uani 1 1 d . . .
H11A H 0.9140 1.0652 0.2155 0.037 Uiso 1 1 calc R . .
H11B H 0.8508 1.0051 0.1647 0.037 Uiso 1 1 calc R . .
C12 C 1.0169(3) 0.94912(19) 0.1629(2) 0.0321(7) Uani 1 1 d . . .
H12A H 1.0751 0.9862 0.1191 0.039 Uiso 1 1 calc R . .
H12B H 1.0504 0.9288 0.2117 0.039 Uiso 1 1 calc R . .
C13 C 0.9228(2) 0.81136(18) 0.15275(18) 0.0268(6) Uani 1 1 d . . .
C14 C 1.0554(3) 0.8581(2) 0.01851(19) 0.0401(8) Uani 1 1 d . . .
H14A H 1.1138 0.8918 -0.0238 0.048 Uiso 1 1 calc R . .
C15 C 1.0087(3) 0.7876(2) -0.0015(2) 0.0415(8) Uani 1 1 d . . .
H15A H 1.0276 0.7616 -0.0612 0.050 Uiso 1 1 calc R . .
C16 C 1.0972(2) 0.67820(18) 0.33022(18) 0.0265(6) Uani 1 1 d . . .
C17 C 1.0516(2) 0.59758(19) 0.35869(19) 0.0287(7) Uani 1 1 d . . .
C18 C 1.1149(3) 0.5227(2) 0.3098(2) 0.0331(7) Uani 1 1 d . . .
H18A H 1.0859 0.4668 0.3291 0.040 Uiso 1 1 calc R . .
C19 C 1.2190(3) 0.5272(2) 0.2339(2) 0.0353(7) Uani 1 1 d . . .
C20 C 1.2612(3) 0.6094(2) 0.2069(2) 0.0376(8) Uani 1 1 d . . .
H20A H 1.3321 0.6132 0.1541 0.045 Uiso 1 1 calc R . .
C21 C 1.2026(3) 0.6862(2) 0.25495(19) 0.0328(7) Uani 1 1 d . . .
C22 C 0.9384(3) 0.5916(2) 0.4412(2) 0.0407(8) Uani 1 1 d . . .
H22A H 0.9474 0.6192 0.4952 0.061 Uiso 1 1 calc R . .
H22B H 0.9240 0.5295 0.4544 0.061 Uiso 1 1 calc R . .
H22C H 0.8698 0.6222 0.4277 0.061 Uiso 1 1 calc R . .
C23 C 1.2837(3) 0.4447(2) 0.1797(2) 0.0519(9) Uani 1 1 d . . .
H23A H 1.2733 0.3943 0.2219 0.078 Uiso 1 1 calc R . .
H23B H 1.3698 0.4525 0.1509 0.078 Uiso 1 1 calc R . .
H23C H 1.2497 0.4338 0.1313 0.078 Uiso 1 1 calc R . .
C24 C 1.2528(3) 0.7742(2) 0.2262(2) 0.0532(10) Uani 1 1 d . . .
H24A H 1.2378 0.8107 0.2815 0.080 Uiso 1 1 calc R . .
H24B H 1.2134 0.8041 0.1856 0.080 Uiso 1 1 calc R . .
H24C H 1.3399 0.7649 0.1928 0.080 Uiso 1 1 calc R . .
C25 C 0.6052(2) 0.68291(18) 0.45774(18) 0.0247(6) Uani 1 1 d . . .
C26 C 0.6229(2) 0.60745(19) 0.40296(18) 0.0284(7) Uani 1 1 d . . .
C27 C 0.6451(2) 0.52720(19) 0.44106(19) 0.0316(7) Uani 1 1 d . . .
H27A H 0.6559 0.4748 0.4055 0.038 Uiso 1 1 calc R . .
C28 C 0.6519(2) 0.52082(19) 0.5294(2) 0.0316(7) Uani 1 1 d . . .
C29 C 0.6320(3) 0.5969(2) 0.5815(2) 0.0337(7) Uani 1 1 d . . .
H29A H 0.6348 0.5928 0.6426 0.040 Uiso 1 1 calc R . .
C30 C 0.6077(3) 0.67992(19) 0.54783(19) 0.0308(7) Uani 1 1 d . . .
C31 C 0.6179(3) 0.6122(2) 0.30614(19) 0.0444(8) Uani 1 1 d . . .
H31A H 0.5475 0.6513 0.3060 0.067 Uiso 1 1 calc R . .
H31B H 0.6113 0.5530 0.2855 0.067 Uiso 1 1 calc R . .
H31C H 0.6915 0.6353 0.2640 0.067 Uiso 1 1 calc R . .
C32 C 0.6813(3) 0.4323(2) 0.5661(2) 0.0490(9) Uani 1 1 d . . .
H32A H 0.6504 0.4340 0.6342 0.074 Uiso 1 1 calc R . .
H32B H 0.7690 0.4183 0.5440 0.074 Uiso 1 1 calc R . .
H32C H 0.6436 0.3869 0.5441 0.074 Uiso 1 1 calc R . .
C33 C 0.5840(3) 0.7613(2) 0.6070(2) 0.0477(9) Uani 1 1 d . . .
H33A H 0.6407 0.8044 0.5748 0.072 Uiso 1 1 calc R . .
H33B H 0.5946 0.7458 0.6663 0.072 Uiso 1 1 calc R . .
H33C H 0.5011 0.7869 0.6185 0.072 Uiso 1 1 calc R . .
C34 C 0.8577(3) 0.6858(2) 0.08463(18) 0.0290(7) Uani 1 1 d . . .
C35 C 0.9056(3) 0.6017(2) 0.09761(19) 0.0339(7) Uani 1 1 d . . .
C36 C 0.8396(3) 0.5314(2) 0.09549(19) 0.0391(8) Uani 1 1 d . . .
H36A H 0.8706 0.4733 0.1042 0.047 Uiso 1 1 calc R . .
C37 C 0.7304(3) 0.5433(2) 0.0810(2) 0.0421(8) Uani 1 1 d . . .
C38 C 0.6865(3) 0.6277(2) 0.0686(2) 0.0425(8) Uani 1 1 d . . .
H38A H 0.6112 0.6362 0.0589 0.051 Uiso 1 1 calc R . .
C39 C 0.7488(3) 0.7015(2) 0.06967(19) 0.0367(8) Uani 1 1 d . . .
C40 C 1.0229(3) 0.5879(2) 0.1157(2) 0.0467(9) Uani 1 1 d . . .
H40A H 1.0494 0.5248 0.1120 0.070 Uiso 1 1 calc R . .
H40B H 1.0117 0.6104 0.1777 0.070 Uiso 1 1 calc R . .
H40C H 1.0842 0.6196 0.0691 0.070 Uiso 1 1 calc R . .
C41 C 0.6598(4) 0.4651(3) 0.0812(3) 0.0638(11) Uani 1 1 d . . .
H41A H 0.5748 0.4856 0.0935 0.096 Uiso 1 1 calc R . .
H41B H 0.6660 0.4237 0.1296 0.096 Uiso 1 1 calc R . .
H41C H 0.6928 0.4354 0.0205 0.096 Uiso 1 1 calc R . .
C42 C 0.6973(3) 0.7924(2) 0.0561(3) 0.0601(10) Uani 1 1 d . . .
H42A H 0.7607 0.8247 0.0124 0.090 Uiso 1 1 calc R . .
H42B H 0.6654 0.8238 0.1158 0.090 Uiso 1 1 calc R . .
H42C H 0.6320 0.7880 0.0311 0.090 Uiso 1 1 calc R . .
S1 S 0.79388(8) 0.28267(6) 0.29396(6) 0.0459(2) Uani 1 1 d D . .
O11 O 0.7098(4) 0.3407(3) 0.2627(4) 0.0940(15) Uani 0.710(3) 1 d PDU A 1
O12 O 0.7530(6) 0.2659(5) 0.3875(3) 0.113(2) Uani 0.710(3) 1 d PDU A 1
O13 O 0.8462(3) 0.2108(2) 0.2330(3) 0.0669(12) Uani 0.710(3) 1 d PDU A 1
O11A O 0.8089(11) 0.2784(9) 0.2060(8) 0.097(3) Uani 0.290(3) 1 d PDU A 2
O12A O 0.6872(8) 0.3188(6) 0.3560(8) 0.067(3) Uani 0.290(3) 1 d PDU A 2
O13A O 0.8349(11) 0.2024(7) 0.3402(11) 0.107(3) Uani 0.290(3) 1 d PDU A 2
C43 C 0.9139(3) 0.3515(2) 0.2826(3) 0.0478(9) Uani 1 1 d D A .
F11 F 0.9857(4) 0.3199(2) 0.3246(4) 0.0795(12) Uani 0.710(3) 1 d PDU A 1
F12 F 0.9891(4) 0.3534(3) 0.1891(3) 0.0805(12) Uani 0.710(3) 1 d PDU A 1
F13 F 0.8810(7) 0.4345(5) 0.3008(5) 0.0653(19) Uani 0.710(3) 1 d PDU A 1
F11A F 0.9086(9) 0.3693(6) 0.3813(6) 0.075(2) Uani 0.290(3) 1 d PDU A 2
F12A F 1.0172(8) 0.3271(6) 0.2430(10) 0.072(2) Uani 0.290(3) 1 d PDU A 2
F13A F 0.8811(19) 0.4305(10) 0.2696(12) 0.064(4) Uani 0.290(3) 1 d PDU A 2
S2 S 0.26554(7) 0.03530(5) 0.26645(5) 0.0346(2) Uani 1 1 d D . .
O21 O 0.15637(18) 0.00199(14) 0.32687(14) 0.0435(6) Uani 1 1 d D . .
O22 O 0.3482(2) 0.05172(15) 0.31220(17) 0.0551(6) Uani 1 1 d D . .
O23 O 0.3153(3) -0.00708(17) 0.17865(16) 0.0794(9) Uani 1 1 d D . .
C44 C 0.2158(3) 0.1454(2) 0.2392(2) 0.0487(9) Uani 1 1 d D . .
F21 F 0.3054(2) 0.18729(13) 0.18249(14) 0.0685(6) Uani 1 1 d D . .
F22 F 0.1347(2) 0.14324(18) 0.1986(2) 0.1069(10) Uani 1 1 d D . .
F23 F 0.1693(2) 0.19563(14) 0.31448(15) 0.0787(7) Uani 1 1 d D . .
O100 O 0.69088(18) 0.07215(14) 0.10275(14) 0.0403(5) Uani 1 1 d . . .
C101 C 0.6313(3) 0.1566(2) 0.1361(2) 0.0492(9) Uani 1 1 d . . .
H10B H 0.6859 0.1936 0.1524 0.059 Uiso 1 1 calc R . .
H10C H 0.5587 0.1508 0.1916 0.059 Uiso 1 1 calc R . .
C102 C 0.5969(3) 0.1965(2) 0.0563(2) 0.0489(9) Uani 1 1 d . . .
H10D H 0.6656 0.2234 0.0103 0.059 Uiso 1 1 calc R . .
H10E H 0.5273 0.2415 0.0786 0.059 Uiso 1 1 calc R . .
C103 C 0.5639(3) 0.1160(2) 0.0158(2) 0.0439(8) Uani 1 1 d . . .
H10F H 0.4755 0.1121 0.0397 0.053 Uiso 1 1 calc R . .
H10G H 0.5917 0.1187 -0.0528 0.053 Uiso 1 1 calc R . .
C104 C 0.6283(3) 0.0386(2) 0.0475(2) 0.0448(8) Uani 1 1 d . . .
H10H H 0.5694 -0.0020 0.0845 0.054 Uiso 1 1 calc R . .
H10I H 0.6862 0.0057 -0.0069 0.054 Uiso 1 1 calc R . .

loop_
_atom_site_aniso_label
_atom_site_aniso_U_11
_atom_site_aniso_U_22
_atom_site_aniso_U_33
_atom_site_aniso_U_23
_atom_site_aniso_U_13
_atom_site_aniso_U_12
Fe1 0.0224(2) 0.0276(2) 0.0223(2) 0.00091(17) -0.00807(17) -0.00442(18)
N1 0.0248(13) 0.0282(14) 0.0274(12) 0.0045(10) -0.0103(10) -0.0045(11)
N2 0.0266(13) 0.0310(14) 0.0239(12) -0.0014(11) -0.0095(10) -0.0048(11)
N3 0.0281(13) 0.0279(14) 0.0248(12) 0.0007(10) -0.0116(10) -0.0045(11)
N4 0.0225(13) 0.0353(15) 0.0279(13) 0.0015(11) -0.0053(10) -0.0058(11)
N5 0.0340(14) 0.0349(15) 0.0209(12) 0.0001(11) -0.0066(11) -0.0069(12)
N6 0.0230(13) 0.0289(14) 0.0342(13) 0.0059(11) -0.0103(11) -0.0050(11)
N7 0.0227(13) 0.0260(14) 0.0291(13) 0.0003(11) -0.0058(10) -0.0027(11)
C1 0.0310(17) 0.0271(17) 0.0351(16) -0.0048(13) -0.0147(14) -0.0039(13)
C2 0.0329(17) 0.0310(18) 0.0332(16) -0.0077(14) -0.0124(14) 0.0005(14)
C3 0.0254(15) 0.0247(16) 0.0235(14) 0.0021(12) -0.0069(12) -0.0033(13)
C4 0.0410(18) 0.0366(19) 0.0280(16) -0.0024(14) -0.0191(14) -0.0089(15)
C5 0.0353(18) 0.0406(19) 0.0298(16) 0.0046(14) -0.0190(14) -0.0077(15)
C6 0.0270(16) 0.0276(17) 0.0373(17) 0.0029(13) -0.0120(13) -0.0024(13)
C7 0.0264(16) 0.0276(17) 0.0380(17) 0.0094(13) -0.0139(14) -0.0036(13)
C8 0.0263(15) 0.0255(16) 0.0259(15) 0.0004(12) -0.0102(13) -0.0038(13)
C9 0.0222(16) 0.0346(19) 0.0449(18) 0.0034(15) -0.0069(14) -0.0015(14)
C10 0.0198(16) 0.0359(19) 0.0413(18) 0.0031(15) -0.0022(14) -0.0025(14)
C11 0.0306(17) 0.0280(17) 0.0358(16) 0.0061(13) -0.0126(14) -0.0080(14)
C12 0.0272(16) 0.0342(18) 0.0354(16) 0.0047(14) -0.0095(13) -0.0116(14)
C13 0.0253(15) 0.0288(17) 0.0284(15) 0.0017(13) -0.0116(13) -0.0043(13)
C14 0.0398(19) 0.050(2) 0.0234(16) 0.0060(15) 0.0004(14) -0.0109(16)
C15 0.045(2) 0.052(2) 0.0209(16) -0.0001(15) -0.0018(14) -0.0076(17)
C16 0.0253(15) 0.0287(17) 0.0270(15) -0.0003(13) -0.0116(13) 0.0013(13)
C17 0.0244(15) 0.0337(18) 0.0326(16) 0.0033(14) -0.0150(13) -0.0057(14)
C18 0.0300(17) 0.0302(18) 0.0438(18) 0.0001(15) -0.0177(15) -0.0065(14)
C19 0.0344(18) 0.038(2) 0.0373(18) -0.0065(15) -0.0181(15) 0.0032(15)
C20 0.0302(17) 0.048(2) 0.0299(16) 0.0008(15) -0.0050(14) -0.0019(16)
C21 0.0322(17) 0.0350(19) 0.0303(16) 0.0030(14) -0.0098(14) -0.0025(15)
C22 0.0313(18) 0.0395(19) 0.0457(19) 0.0061(15) -0.0054(15) -0.0079(15)
C23 0.052(2) 0.048(2) 0.056(2) -0.0162(18) -0.0218(18) 0.0099(18)
C24 0.050(2) 0.044(2) 0.052(2) 0.0088(17) 0.0009(18) -0.0095(18)
C25 0.0214(15) 0.0248(16) 0.0260(15) 0.0031(12) -0.0049(12) -0.0059(12)
C26 0.0223(15) 0.0319(18) 0.0279(15) 0.0006(13) -0.0040(12) -0.0053(13)
C27 0.0254(16) 0.0295(18) 0.0372(17) -0.0064(14) -0.0067(14) -0.0027(13)
C28 0.0242(16) 0.0310(18) 0.0415(18) 0.0091(14) -0.0126(14) -0.0086(13)
C29 0.0346(18) 0.039(2) 0.0314(16) 0.0090(14) -0.0147(14) -0.0125(15)
C30 0.0291(16) 0.0351(18) 0.0275(15) -0.0005(13) -0.0068(13) -0.0108(14)
C31 0.054(2) 0.050(2) 0.0281(17) -0.0029(15) -0.0107(15) -0.0124(18)
C32 0.047(2) 0.040(2) 0.069(2) 0.0160(18) -0.0308(19) -0.0116(17)
C33 0.067(2) 0.037(2) 0.0412(19) -0.0063(16) -0.0201(18) -0.0086(18)
C34 0.0307(17) 0.0369(19) 0.0196(14) -0.0029(13) -0.0085(13) -0.0048(14)
C35 0.0355(18) 0.043(2) 0.0249(15) -0.0076(14) -0.0123(14) -0.0010(15)
C36 0.052(2) 0.0361(19) 0.0312(17) -0.0054(14) -0.0167(16) -0.0045(16)
C37 0.047(2) 0.054(2) 0.0266(17) -0.0072(15) -0.0103(15) -0.0171(18)
C38 0.0342(18) 0.064(3) 0.0330(18) -0.0068(17) -0.0155(15) -0.0077(18)
C39 0.0374(18) 0.046(2) 0.0293(16) -0.0007(14) -0.0156(14) -0.0024(16)
C40 0.048(2) 0.045(2) 0.054(2) -0.0124(17) -0.0273(18) 0.0054(17)
C41 0.068(3) 0.068(3) 0.061(2) -0.007(2) -0.021(2) -0.033(2)
C42 0.063(3) 0.060(3) 0.070(3) -0.001(2) -0.042(2) 0.010(2)
S1 0.0448(5) 0.0402(6) 0.0484(6) -0.0097(4) -0.0068(4) -0.0162(4)
O11 0.065(3) 0.067(3) 0.174(5) -0.002(3) -0.072(3) -0.005(2)
O12 0.109(4) 0.171(6) 0.049(3) -0.001(3) 0.006(3) -0.093(4)
O13 0.062(2) 0.031(2) 0.100(3) -0.041(2) -0.016(2) -0.0027(19)
O11A 0.086(6) 0.107(6) 0.098(6) -0.052(5) -0.016(5) -0.052(5)
O12A 0.040(5) 0.056(5) 0.086(6) -0.016(5) 0.010(5) -0.026(4)
O13A 0.098(6) 0.067(6) 0.142(7) 0.020(6) -0.018(6) -0.037(5)
C43 0.039(2) 0.034(2) 0.068(3) -0.003(2) -0.016(2) -0.0030(17)
F11 0.074(3) 0.064(2) 0.130(4) 0.028(3) -0.073(3) -0.015(2)
F12 0.067(2) 0.071(3) 0.075(3) 0.000(2) 0.017(2) -0.027(2)
F13 0.044(2) 0.042(3) 0.106(5) -0.029(3) -0.019(3) -0.0048(19)
F11A 0.087(5) 0.076(5) 0.080(5) -0.001(4) -0.043(4) -0.039(4)
F12A 0.045(4) 0.053(5) 0.118(6) 0.010(5) -0.030(5) -0.003(4)
F13A 0.065(6) 0.025(6) 0.098(9) 0.041(6) -0.023(6) -0.011(5)
S2 0.0300(4) 0.0381(5) 0.0331(4) -0.0061(4) -0.0064(3) -0.0045(4)
O21 0.0354(12) 0.0545(15) 0.0405(12) 0.0026(11) -0.0104(10) -0.0148(11)
O22 0.0431(14) 0.0475(15) 0.0898(18) 0.0111(13) -0.0417(14) -0.0084(12)
O23 0.103(2) 0.0619(18) 0.0438(15) -0.0239(13) 0.0174(15) -0.0208(16)
C44 0.042(2) 0.064(3) 0.043(2) 0.0108(19) -0.0188(18) -0.0066(19)
F21 0.0742(15) 0.0578(14) 0.0622(14) 0.0197(11) -0.0081(12) -0.0134(12)
F22 0.105(2) 0.117(2) 0.142(2) 0.0536(18) -0.097(2) -0.0300(17)
F23 0.0835(17) 0.0559(14) 0.0696(15) -0.0004(12) 0.0021(13) 0.0208(12)
O100 0.0375(13) 0.0487(15) 0.0412(12) 0.0094(11) -0.0207(10) -0.0101(11)
C101 0.057(2) 0.055(2) 0.043(2) -0.0027(17) -0.0228(18) -0.0168(19)
C102 0.056(2) 0.039(2) 0.053(2) 0.0010(17) -0.0204(18) 0.0003(17)
C103 0.050(2) 0.050(2) 0.0350(18) -0.0056(16) -0.0211(16) 0.0074(17)
C104 0.050(2) 0.044(2) 0.049(2) -0.0016(16) -0.0269(17) -0.0043(17)

loop_
_atom_type_symbol
_atom_type_description
_atom_type_scat_dispersion_real
_atom_type_scat_dispersion_imag
_atom_type_scat_source
C C 0.0033 0.0016 'International Tables Vol C Tables 4.2.6.8 and 6.1.1.4'
H H 0.0000 0.0000 'International Tables Vol C Tables 4.2.6.8 and 6.1.1.4'
N N 0.0061 0.0033 'International Tables Vol C Tables 4.2.6.8 and 6.1.1.4'
O O 0.0106 0.0060 'International Tables Vol C Tables 4.2.6.8 and 6.1.1.4'
F F 0.0171 0.0103 'International Tables Vol C Tables 4.2.6.8 and 6.1.1.4'
S S 0.1246 0.1234 'International Tables Vol C Tables 4.2.6.8 and 6.1.1.4'
Fe Fe 0.3463 0.8444 'International Tables Vol C Tables 4.2.6.8 and 6.1.1.4'

loop_
_geom_angle_atom_site_label_1
_geom_angle_atom_site_label_2
_geom_angle_atom_site_label_3
_geom_angle
C8 Fe1 C13 122.16(10)
C8 Fe1 C3 119.56(10)
C13 Fe1 C3 117.18(11)
C8 Fe1 N1 93.24(9)
C13 Fe1 N1 94.42(9)
C3 Fe1 N1 92.81(9)
C11 N1 C1 108.0(2)
C11 N1 C6 107.5(2)
C1 N1 C6 107.5(2)
C11 N1 Fe1 109.90(16)
C1 N1 Fe1 111.49(16)
C6 N1 Fe1 112.21(16)
C3 N2 C4 111.7(2)
C3 N2 C2 123.4(2)
C4 N2 C2 124.5(2)
C3 N3 C5 111.1(2)
C3 N3 C16 126.6(2)
C5 N3 C16 122.3(2)
C13 N4 C14 111.6(2)
C13 N4 C12 123.7(2)
C14 N4 C12 124.4(2)
C13 N5 C15 111.3(2)
C13 N5 C34 126.1(2)
C15 N5 C34 122.5(2)
C8 N6 C9 112.2(2)
C8 N6 C7 123.4(2)
C9 N6 C7 124.1(2)
C8 N7 C10 111.0(2)
C8 N7 C25 126.1(2)
C10 N7 C25 122.7(2)
N1 C1 C2 113.1(2)
N1 C1 H1A 109.0
C2 C1 H1A 109.0
N1 C1 H1B 109.0
C2 C1 H1B 109.0
H1A C1 H1B 107.8
N2 C2 C1 110.7(2)
N2 C2 H2A 109.5
C1 C2 H2A 109.5
N2 C2 H2B 109.5
C1 C2 H2B 109.5
H2A C2 H2B 108.1
N2 C3 N3 103.5(2)
N2 C3 Fe1 117.65(19)
N3 C3 Fe1 138.8(2)
C5 C4 N2 106.7(2)
C5 C4 H4A 126.7
N2 C4 H4A 126.7
C4 C5 N3 107.0(3)
C4 C5 H5A 126.5
N3 C5 H5A 126.5
N1 C6 C7 113.8(2)
N1 C6 H6A 108.8
C7 C6 H6A 108.8
N1 C6 H6B 108.8
C7 C6 H6B 108.8
H6A C6 H6B 107.7
N6 C7 C6 110.6(2)
N6 C7 H7A 109.5
C6 C7 H7A 109.5
N6 C7 H7B 109.5
C6 C7 H7B 109.5
H7A C7 H7B 108.1
N6 C8 N7 103.6(2)
N6 C8 Fe1 118.53(19)
N7 C8 Fe1 137.4(2)
C10 C9 N6 106.4(3)
C10 C9 H9A 126.8
N6 C9 H9A 126.8
C9 C10 N7 106.8(3)
C9 C10 H10A 126.6
N7 C10 H10A 126.6
N1 C11 C12 113.6(2)
N1 C11 H11A 108.9
C12 C11 H11A 108.9
N1 C11 H11B 108.9
C12 C11 H11B 108.9
H11A C11 H11B 107.7
N4 C12 C11 111.3(2)
N4 C12 H12A 109.4
C11 C12 H12A 109.4
N4 C12 H12B 109.4
C11 C12 H12B 109.4
H12A C12 H12B 108.0
N5 C13 N4 103.6(2)
N5 C13 Fe1 139.3(2)
N4 C13 Fe1 117.14(19)
C15 C14 N4 106.3(3)
C15 C14 H14A 126.9
N4 C14 H14A 126.9
C14 C15 N5 107.2(3)
C14 C15 H15A 126.4
N5 C15 H15A 126.4
C17 C16 C21 122.5(3)
C17 C16 N3 118.4(2)
C21 C16 N3 118.9(2)
C16 C17 C18 117.9(3)
C16 C17 C22 120.9(3)
C18 C17 C22 121.2(3)
C19 C18 C17 121.9(3)
C19 C18 H18A 119.1
C17 C18 H18A 119.1
C18 C19 C20 118.5(3)
C18 C19 C23 120.6(3)
C20 C19 C23 120.8(3)
C19 C20 C21 121.8(3)
C19 C20 H20A 119.1
C21 C20 H20A 119.1
C20 C21 C16 117.3(3)
C20 C21 C24 120.7(3)
C16 C21 C24 121.9(3)
C17 C22 H22A 109.5
C17 C22 H22B 109.5
H22A C22 H22B 109.5
C17 C22 H22C 109.5
H22A C22 H22C 109.5
H22B C22 H22C 109.5
C19 C23 H23A 109.5
C19 C23 H23B 109.5
H23A C23 H23B 109.5
C19 C23 H23C 109.5
H23A C23 H23C 109.5
H23B C23 H23C 109.5
C21 C24 H24A 109.5
C21 C24 H24B 109.5
H24A C24 H24B 109.5
C21 C24 H24C 109.5
H24A C24 H24C 109.5
H24B C24 H24C 109.5
C30 C25 C26 122.8(3)
C30 C25 N7 119.4(2)
C26 C25 N7 117.7(2)
C27 C26 C25 117.5(3)
C27 C26 C31 120.7(3)
C25 C26 C31 121.8(3)
C26 C27 C28 122.1(3)
C26 C27 H27A 119.0
C28 C27 H27A 119.0
C29 C28 C27 118.4(3)
C29 C28 C32 121.6(3)
C27 C28 C32 120.0(3)
C28 C29 C30 122.5(3)
C28 C29 H29A 118.8
C30 C29 H29A 118.8
C25 C30 C29 116.7(3)
C25 C30 C33 122.0(3)
C29 C30 C33 121.2(3)
C26 C31 H31A 109.5
C26 C31 H31B 109.5
H31A C31 H31B 109.5
C26 C31 H31C 109.5
H31A C31 H31C 109.5
H31B C31 H31C 109.5
C28 C32 H32A 109.5
C28 C32 H32B 109.5
H32A C32 H32B 109.5
C28 C32 H32C 109.5
H32A C32 H32C 109.5
H32B C32 H32C 109.5
C30 C33 H33A 109.5
C30 C33 H33B 109.5
H33A C33 H33B 109.5
C30 C33 H33C 109.5
H33A C33 H33C 109.5
H33B C33 H33C 109.5
C39 C34 C35 122.9(3)
C39 C34 N5 118.2(3)
C35 C34 N5 118.7(3)
C36 C35 C34 117.5(3)
C36 C35 C40 121.4(3)
C34 C35 C40 121.1(3)
C37 C36 C35 122.0(3)
C37 C36 H36A 119.0
C35 C36 H36A 119.0
C38 C37 C36 118.4(3)
C38 C37 C41 121.1(3)
C36 C37 C41 120.4(3)
C37 C38 C39 122.5(3)
C37 C38 H38A 118.8
C39 C38 H38A 118.8
C34 C39 C38 116.7(3)
C34 C39 C42 122.7(3)
C38 C39 C42 120.6(3)
C35 C40 H40A 109.5
C35 C40 H40B 109.5
H40A C40 H40B 109.5
C35 C40 H40C 109.5
H40A C40 H40C 109.5
H40B C40 H40C 109.5
C37 C41 H41A 109.5
C37 C41 H41B 109.5
H41A C41 H41B 109.5
C37 C41 H41C 109.5
H41A C41 H41C 109.5
H41B C41 H41C 109.5
C39 C42 H42A 109.5
C39 C42 H42B 109.5
H42A C42 H42B 109.5
C39 C42 H42C 109.5
H42A C42 H42C 109.5
H42B C42 H42C 109.5
O11A S1 O12A 120.5(8)
O11A S1 O12 160.9(5)
O12A S1 O12 55.2(5)
O11A S1 O13 52.6(6)
O12A S1 O13 143.3(4)
O12 S1 O13 117.7(4)
O11A S1 O11 64.0(7)
O12A S1 O11 59.1(6)
O12 S1 O11 114.2(4)
O13 S1 O11 112.1(3)
O11A S1 O13A 118.9(8)
O12A S1 O13A 107.1(7)
O12 S1 O13A 54.6(5)
O13 S1 O13A 66.3(6)
O11 S1 O13A 156.5(5)
O11A S1 C43 96.7(4)
O12A S1 C43 110.8(4)
O12 S1 C43 102.2(2)
O13 S1 C43 105.9(2)
O11 S1 C43 102.6(2)
O13A S1 C43 100.2(4)
F12A C43 F13A 116.5(11)
F12A C43 F11 56.9(6)
F13A C43 F11 130.2(10)
F12A C43 F13 120.5(7)
F13A C43 F13 21.7(10)
F11 C43 F13 112.2(5)
F12A C43 F12 46.8(6)
F13A C43 F12 84.9(9)
F11 C43 F12 103.5(4)
F13 C43 F12 101.9(4)
F12A C43 F11A 103.8(7)
F13A C43 F11A 93.7(9)
F11 C43 F11A 51.1(4)
F13 C43 F11A 71.9(5)
F12 C43 F11A 143.1(4)
F12A C43 S1 122.1(5)
F13A C43 S1 110.0(10)
F11 C43 S1 112.7(3)
F13 C43 S1 115.6(5)
F12 C43 S1 109.6(3)
F11A C43 S1 105.6(4)
O23 S2 O22 116.48(17)
O23 S2 O21 114.65(15)
O22 S2 O21 113.58(14)
O23 S2 C44 103.55(17)
O22 S2 C44 102.81(15)
O21 S2 C44 103.41(15)
F22 C44 F23 108.6(3)
F22 C44 F21 106.9(3)
F23 C44 F21 105.6(3)
F22 C44 S2 111.4(3)
F23 C44 S2 111.6(2)
F21 C44 S2 112.4(2)
C101 O100 C104 106.4(2)
O100 C101 C102 104.8(3)
O100 C101 H10B 110.8
C102 C101 H10B 110.8
O100 C101 H10C 110.8
C102 C101 H10C 110.8
H10B C101 H10C 108.9
C101 C102 C103 101.9(3)
C101 C102 H10D 111.4
C103 C102 H10D 111.4
C101 C102 H10E 111.4
C103 C102 H10E 111.4
H10D C102 H10E 109.2
C104 C103 C102 104.5(3)
C104 C103 H10F 110.9
C102 C103 H10F 110.9
C104 C103 H10G 110.9
C102 C103 H10G 110.9
H10F C103 H10G 108.9
O100 C104 C103 107.8(2)
O100 C104 H10H 110.2
C103 C104 H10H 110.2
O100 C104 H10I 110.2
C103 C104 H10I 110.2
H10H C104 H10I 108.5

loop_
_geom_bond_atom_site_label_1
_geom_bond_atom_site_label_2
_geom_bond_distance
Fe1 C8 2.074(3)
Fe1 C13 2.075(3)
Fe1 C3 2.082(3)
Fe1 N1 2.266(2)
N1 C11 1.494(3)
N1 C1 1.494(3)
N1 C6 1.500(3)
N2 C3 1.359(3)
N2 C4 1.377(3)
N2 C2 1.463(3)
N3 C3 1.360(3)
N3 C5 1.385(3)
N3 C16 1.445(3)
N4 C13 1.356(3)
N4 C14 1.380(3)
N4 C12 1.471(3)
N5 C13 1.356(3)
N5 C15 1.374(3)
N5 C34 1.448(4)
N6 C8 1.350(3)
N6 C9 1.376(3)
N6 C7 1.471(3)
N7 C8 1.365(3)
N7 C10 1.383(3)
N7 C25 1.442(3)
C1 C2 1.514(4)
C1 H1A 0.9900
C1 H1B 0.9900
C2 H2A 0.9900
C2 H2B 0.9900
C4 C5 1.335(4)
C4 H4A 0.9500
C5 H5A 0.9500
C6 C7 1.507(4)
C6 H6A 0.9900
C6 H6B 0.9900
C7 H7A 0.9900
C7 H7B 0.9900
C9 C10 1.346(4)
C9 H9A 0.9500
C10 H10A 0.9500
C11 C12 1.518(4)
C11 H11A 0.9900
C11 H11B 0.9900
C12 H12A 0.9900
C12 H12B 0.9900
C14 C15 1.338(4)
C14 H14A 0.9500
C15 H15A 0.9500
C16 C17 1.386(4)
C16 C21 1.392(4)
C17 C18 1.386(4)
C17 C22 1.503(4)
C18 C19 1.381(4)
C18 H18A 0.9500
C19 C20 1.389(4)
C19 C23 1.514(4)
C20 C21 1.391(4)
C20 H20A 0.9500
C21 C24 1.508(4)
C22 H22A 0.9800
C22 H22B 0.9800
C22 H22C 0.9800
C23 H23A 0.9800
C23 H23B 0.9800
C23 H23C 0.9800
C24 H24A 0.9800
C24 H24B 0.9800
C24 H24C 0.9800
C25 C30 1.391(4)
C25 C26 1.396(4)
C26 C27 1.384(4)
C26 C31 1.506(4)
C27 C28 1.384(4)
C27 H27A 0.9500
C28 C29 1.378(4)
C28 C32 1.506(4)
C29 C30 1.396(4)
C29 H29A 0.9500
C30 C33 1.500(4)
C31 H31A 0.9800
C31 H31B 0.9800
C31 H31C 0.9800
C32 H32A 0.9800
C32 H32B 0.9800
C32 H32C 0.9800
C33 H33A 0.9800
C33 H33B 0.9800
C33 H33C 0.9800
C34 C39 1.385(4)
C34 C35 1.391(4)
C35 C36 1.387(4)
C35 C40 1.503(4)
C36 C37 1.381(4)
C36 H36A 0.9500
C37 C38 1.374(4)
C37 C41 1.515(4)
C38 C39 1.402(4)
C38 H38A 0.9500
C39 C42 1.499(4)
C40 H40A 0.9800
C40 H40B 0.9800
C40 H40C 0.9800
C41 H41A 0.9800
C41 H41B 0.9800
C41 H41C 0.9800
C42 H42A 0.9800
C42 H42B 0.9800
C42 H42C 0.9800
S1 O11A 1.300(11)
S1 O12A 1.370(9)
S1 O12 1.373(4)
S1 O13 1.408(3)
S1 O11 1.466(4)
S1 O13A 1.523(12)
S1 C43 1.799(4)
C43 F12A 1.192(9)
C43 F13A 1.262(15)
C43 F11 1.287(5)
C43 F13 1.295(7)
C43 F12 1.405(5)
C43 F11A 1.523(9)
S2 O23 1.415(2)
S2 O22 1.427(2)
S2 O21 1.435(2)
S2 C44 1.812(4)
C44 F22 1.314(4)
C44 F23 1.322(4)
C44 F21 1.324(4)
O100 C101 1.425(4)
O100 C104 1.431(3)
C101 C102 1.513(4)
C101 H10B 0.9900
C101 H10C 0.9900
C102 C103 1.525(4)
C102 H10D 0.9900
C102 H10E 0.9900
C103 C104 1.507(4)
C103 H10F 0.9900
C103 H10G 0.9900
C104 H10H 0.9900
C104 H10I 0.9900

loop_
_geom_torsion_atom_site_label_1
_geom_torsion_atom_site_label_2
_geom_torsion_atom_site_label_3
_geom_torsion_atom_site_label_4
_geom_torsion
C8 Fe1 N1 C11 -132.91(17)
C13 Fe1 N1 C11 -10.29(18)
C3 Fe1 N1 C11 107.25(17)
C8 Fe1 N1 C1 107.38(18)
C13 Fe1 N1 C1 -130.00(18)
C3 Fe1 N1 C1 -12.46(18)
C8 Fe1 N1 C6 -13.32(18)
C13 Fe1 N1 C6 109.30(18)
C3 Fe1 N1 C6 -133.15(17)
C11 N1 C1 C2 -158.0(2)
C6 N1 C1 C2 86.2(3)
Fe1 N1 C1 C2 -37.2(3)
C3 N2 C2 C1 -57.5(3)
C4 N2 C2 C1 114.5(3)
N1 C1 C2 N2 82.5(3)
C4 N2 C3 N3 -0.5(3)
C2 N2 C3 N3 172.4(2)
C4 N2 C3 Fe1 -179.72(18)
C2 N2 C3 Fe1 -6.8(3)
C5 N3 C3 N2 0.5(3)
C16 N3 C3 N2 178.6(2)
C5 N3 C3 Fe1 179.5(2)
C16 N3 C3 Fe1 -2.4(4)
C8 Fe1 C3 N2 -59.6(2)
C13 Fe1 C3 N2 132.11(19)
N1 Fe1 C3 N2 35.7(2)
C8 Fe1 C3 N3 121.5(3)
C13 Fe1 C3 N3 -46.8(3)
N1 Fe1 C3 N3 -143.2(3)
C3 N2 C4 C5 0.3(3)
C2 N2 C4 C5 -172.5(2)
N2 C4 C5 N3 0.0(3)
C3 N3 C5 C4 -0.3(3)
C16 N3 C5 C4 -178.6(2)
C11 N1 C6 C7 87.2(3)
C1 N1 C6 C7 -156.7(2)
Fe1 N1 C6 C7 -33.8(3)
C8 N6 C7 C6 -62.6(3)
C9 N6 C7 C6 110.3(3)
N1 C6 C7 N6 80.0(3)
C9 N6 C8 N7 0.5(3)
C7 N6 C8 N7 174.2(2)
C9 N6 C8 Fe1 -172.88(19)
C7 N6 C8 Fe1 0.8(3)
C10 N7 C8 N6 -0.4(3)
C25 N7 C8 N6 175.5(2)
C10 N7 C8 Fe1 171.0(2)
C25 N7 C8 Fe1 -13.1(4)
C13 Fe1 C8 N6 -66.2(2)
C3 Fe1 C8 N6 126.1(2)
N1 Fe1 C8 N6 31.0(2)
C13 Fe1 C8 N7 123.3(3)
C3 Fe1 C8 N7 -44.3(3)
N1 Fe1 C8 N7 -139.4(3)
C8 N6 C9 C10 -0.4(3)
C7 N6 C9 C10 -174.1(2)
N6 C9 C10 N7 0.2(3)
C8 N7 C10 C9 0.1(3)
C25 N7 C10 C9 -175.9(2)
C1 N1 C11 C12 82.3(3)
C6 N1 C11 C12 -162.0(2)
Fe1 N1 C11 C12 -39.5(3)
C13 N4 C12 C11 -55.2(3)
C14 N4 C12 C11 117.2(3)
N1 C11 C12 N4 83.2(3)
C15 N5 C13 N4 0.4(3)
C34 N5 C13 N4 -177.9(3)
C15 N5 C13 Fe1 -178.6(2)
C34 N5 C13 Fe1 3.1(5)
C14 N4 C13 N5 -0.5(3)
C12 N4 C13 N5 172.8(2)
C14 N4 C13 Fe1 178.73(19)
C12 N4 C13 Fe1 -8.0(3)
C8 Fe1 C13 N5 -49.5(3)
C3 Fe1 C13 N5 118.5(3)
N1 Fe1 C13 N5 -146.1(3)
C8 Fe1 C13 N4 131.7(2)
C3 Fe1 C13 N4 -60.4(2)
N1 Fe1 C13 N4 35.1(2)
C13 N4 C14 C15 0.4(3)
C12 N4 C14 C15 -172.8(3)
N4 C14 C15 N5 -0.2(3)
C13 N5 C15 C14 -0.1(4)
C34 N5 C15 C14 178.2(3)
C3 N3 C16 C17 -87.8(3)
C5 N3 C16 C17 90.1(3)
C3 N3 C16 C21 97.4(3)
C5 N3 C16 C21 -84.6(3)
C21 C16 C17 C18 0.4(4)
N3 C16 C17 C18 -174.1(2)
C21 C16 C17 C22 179.1(3)
N3 C16 C17 C22 4.6(4)
C16 C17 C18 C19 -1.3(4)
C22 C17 C18 C19 180.0(3)
C17 C18 C19 C20 0.6(4)
C17 C18 C19 C23 -177.7(3)
C18 C19 C20 C21 1.0(4)
C23 C19 C20 C21 179.3(3)
C19 C20 C21 C16 -1.8(4)
C19 C20 C21 C24 177.8(3)
C17 C16 C21 C20 1.1(4)
N3 C16 C21 C20 175.6(2)
C17 C16 C21 C24 -178.5(3)
N3 C16 C21 C24 -4.0(4)
C8 N7 C25 C30 106.7(3)
C10 N7 C25 C30 -77.8(3)
C8 N7 C25 C26 -78.3(3)
C10 N7 C25 C26 97.2(3)
C30 C25 C26 C27 -0.7(4)
N7 C25 C26 C27 -175.5(2)
C30 C25 C26 C31 179.0(3)
N7 C25 C26 C31 4.2(4)
C25 C26 C27 C28 -1.2(4)
C31 C26 C27 C28 179.1(3)
C26 C27 C28 C29 2.2(4)
C26 C27 C28 C32 -177.5(3)
C27 C28 C29 C30 -1.4(4)
C32 C28 C29 C30 178.3(3)
C26 C25 C30 C29 1.4(4)
N7 C25 C30 C29 176.2(2)
C26 C25 C30 C33 -177.7(3)
N7 C25 C30 C33 -3.0(4)
C28 C29 C30 C25 -0.4(4)
C28 C29 C30 C33 178.8(3)
C13 N5 C34 C39 91.6(3)
C15 N5 C34 C39 -86.5(3)
C13 N5 C34 C35 -92.4(3)
C15 N5 C34 C35 89.4(3)
C39 C34 C35 C36 -0.2(4)
N5 C34 C35 C36 -175.9(2)
C39 C34 C35 C40 -178.7(3)
N5 C34 C35 C40 5.6(4)
C34 C35 C36 C37 0.0(4)
C40 C35 C36 C37 178.5(3)
C35 C36 C37 C38 -0.1(4)
C35 C36 C37 C41 -178.7(3)
C36 C37 C38 C39 0.3(4)
C41 C37 C38 C39 178.9(3)
C35 C34 C39 C38 0.4(4)
N5 C34 C39 C38 176.1(2)
C35 C34 C39 C42 179.8(3)
N5 C34 C39 C42 -4.5(4)
C37 C38 C39 C34 -0.4(4)
C37 C38 C39 C42 -179.8(3)
O11A S1 C43 F12A -64.9(11)
O12A S1 C43 F12A 168.9(10)
O12 S1 C43 F12A 111.8(9)
O13 S1 C43 F12A -12.0(9)
O11 S1 C43 F12A -129.7(9)
O13A S1 C43 F12A 56.1(10)
O11A S1 C43 F13A 77.3(11)
O12A S1 C43 F13A -48.9(11)
O12 S1 C43 F13A -106.0(9)
O13 S1 C43 F13A 130.2(9)
O11 S1 C43 F13A 12.5(9)
O13A S1 C43 F13A -161.7(11)
O11A S1 C43 F11 -129.0(8)
O12A S1 C43 F11 104.8(7)
O12 S1 C43 F11 47.8(5)
O13 S1 C43 F11 -76.0(4)
O11 S1 C43 F11 166.3(4)
O13A S1 C43 F11 -7.9(7)
O11A S1 C43 F13 100.1(8)
O12A S1 C43 F13 -26.1(8)
O12 S1 C43 F13 -83.2(6)
O13 S1 C43 F13 153.0(5)
O11 S1 C43 F13 35.3(5)
O13A S1 C43 F13 -138.9(7)
O11A S1 C43 F12 -14.3(8)
O12A S1 C43 F12 -140.5(7)
O12 S1 C43 F12 162.4(5)
O13 S1 C43 F12 38.6(4)
O11 S1 C43 F12 -79.1(4)
O13A S1 C43 F12 106.7(7)
O11A S1 C43 F11A 177.2(8)
O12A S1 C43 F11A 51.0(8)
O12 S1 C43 F11A -6.1(6)
O13 S1 C43 F11A -129.9(5)
O11 S1 C43 F11A 112.4(5)
O13A S1 C43 F11A -61.8(8)
O23 S2 C44 F22 60.3(3)
O22 S2 C44 F22 -178.0(3)
O21 S2 C44 F22 -59.6(3)
O23 S2 C44 F23 -178.1(2)
O22 S2 C44 F23 -56.5(3)
O21 S2 C44 F23 62.0(3)
O23 S2 C44 F21 -59.6(3)
O22 S2 C44 F21 62.1(3)
O21 S2 C44 F21 -179.5(2)
C104 O100 C101 C102 -37.4(3)
O100 C101 C102 C103 36.7(3)
C101 C102 C103 C104 -22.3(3)
C101 O100 C104 C103 22.7(3)
C102 C103 C104 O100 1.0(3)
